data_4072868
loop_
_publ_author_name
'Casas, Jos\'e M.'
'Forni\'es, Juan'
'Fuertes, Sara'
'Mart\'in, Antonio'
'Sicilia, Violeta'

_publ_section_title
;
 New Mono- and Polynuclear Alkynyl Complexes Containing Phenylacetylide as
 Terminal or Bridging Ligand. X-ray Structures of the Compounds
 NBu4[Pt(CH2C6H4P(o-tolyl)2-\kC,P)(C&#x22EE;CPh)2],
 [Pt(CH2C6H4P(o-tolyl)2-\kC,P)(C&#x22EE;CPh)(CO)],
 [{Pt(CH2C6H4P(o-tolyl)2-\kC,P)(\m-C&#x22EE;CPh)}2], and
 [{Pt(CH2C6H4P(o-tolyl)2-\kC,P)(C&#x22EE;CPh)2Cu}2]
;
_journal_issue 7
_journal_name_full Organometallics
_journal_page_first 1674
_journal_paper_doi 10.1021/om061102m
_journal_volume 26
_journal_year 2007
_chemical_formula_sum 'C33 H32 O2 P Pt'
_chemical_formula_weight 686.65
_chemical_name_systematic
; 
 ? 
;
_space_group_IT_number 15
_symmetry_cell_setting monoclinic
_symmetry_space_group_name_Hall '-C 2yc'
_symmetry_space_group_name_H-M 'C 1 2/c 1'
_atom_sites_solution_hydrogens geom
_atom_sites_solution_primary direct
_atom_sites_solution_secondary difmap
_audit_creation_method SHELXL-97
_cell_angle_alpha 90.00
_cell_angle_beta 101.186(3)
_cell_angle_gamma 90.00
_cell_formula_units_Z 8
_cell_length_a 23.401(4)
_cell_length_b 14.738(2)
_cell_length_c 16.089(2)
_cell_measurement_temperature 100(2)
_cell_volume 5443.4(14)
_computing_cell_refinement 'Bruker SMART'
_computing_data_collection 'Bruker SMART'
_computing_data_reduction 'Bruker SAINT'
_computing_molecular_graphics 'Bruker SHELXTL'
_computing_publication_material 'Bruker SHELXTL'
_computing_structure_refinement 'SHELXL-97 (Sheldrick, 1997)'
_computing_structure_solution 'SHELXS-97 (Sheldrick, 1990)'
_diffrn_ambient_temperature 100(2)
_diffrn_measured_fraction_theta_full 0.998
_diffrn_measured_fraction_theta_max 0.997
_diffrn_measurement_device_type 'CCD area detector'
_diffrn_measurement_method 'phi and omega scans'
_diffrn_radiation_monochromator graphite
_diffrn_radiation_source 'fine-focus sealed tube'
_diffrn_radiation_type MoK\a
_diffrn_radiation_wavelength 0.71073
_diffrn_reflns_av_R_equivalents 0.0190
_diffrn_reflns_av_sigmaI/netI 0.0215
_diffrn_reflns_limit_h_max 21
_diffrn_reflns_limit_h_min -27
_diffrn_reflns_limit_k_max 17
_diffrn_reflns_limit_k_min -14
_diffrn_reflns_limit_l_max 18
_diffrn_reflns_limit_l_min -19
_diffrn_reflns_number 14621
_diffrn_reflns_theta_full 25.00
_diffrn_reflns_theta_max 25.01
_diffrn_reflns_theta_min 1.64
_exptl_absorpt_coefficient_mu 5.243
_exptl_absorpt_correction_T_max 0.5719
_exptl_absorpt_correction_T_min 0.2168
_exptl_absorpt_correction_type none
_exptl_crystal_colour Yellowish
_exptl_crystal_density_diffrn 1.676
_exptl_crystal_density_method 'not measured'
_exptl_crystal_F_000 2712
_exptl_crystal_size_max 0.42
_exptl_crystal_size_mid 0.38
_exptl_crystal_size_min 0.12
_refine_diff_density_max 2.886
_refine_diff_density_min -0.968
_refine_diff_density_rms 0.119
_refine_ls_extinction_method none
_refine_ls_goodness_of_fit_ref 1.053
_refine_ls_hydrogen_treatment mixed
_refine_ls_matrix_type full
_refine_ls_number_parameters 334
_refine_ls_number_reflns 4788
_refine_ls_number_restraints 0
_refine_ls_restrained_S_all 1.053
_refine_ls_R_factor_all 0.0305
_refine_ls_R_factor_gt 0.0274
_refine_ls_shift/su_max 0.002
_refine_ls_shift/su_mean 0.000
_refine_ls_structure_factor_coef Fsqd
_refine_ls_weighting_details 'calc w=1/[\s^2^(Fo^2^)+(0.0455P)^2^+20.6029P] where P=(Fo^2^+2Fc^2^)/3'
_refine_ls_weighting_scheme calc
_refine_ls_wR_factor_gt 0.0726
_refine_ls_wR_factor_ref 0.0745
_reflns_number_gt 4363
_reflns_number_total 4788
_reflns_threshold_expression >2sigma(I)
_cod_data_source_file om061102msi20061204_072502.cif
_cod_data_source_block 7
_cod_depositor_comments
;
The following automatic conversions were performed:

'_symmetry_cell_setting' value 'Monoclinic' changed to 'monoclinic'
according to /home/saulius/struct/CIF-dictionaries/cif_core.dic
dictionary named 'cif_core.dic' version 2.4.1 from 2010-06-29.

Automatic conversion script
Id: cif_fix_values 1715 2011-07-08 13:25:40Z adriana 
;
_cod_original_sg_symbol_H-M C2/c
_cod_database_code 4072868

loop_
_symmetry_equiv_pos_as_xyz
'x, y, z'
'-x, y, -z+1/2'
'x+1/2, y+1/2, z'
'-x+1/2, y+1/2, -z+1/2'
'-x, -y, -z'
'x, -y, z-1/2'
'-x+1/2, -y+1/2, -z'
'x+1/2, -y+1/2, z-1/2'

loop_
_atom_site_label
_atom_site_type_symbol
_atom_site_fract_x
_atom_site_fract_y
_atom_site_fract_z
_atom_site_U_iso_or_equiv
_atom_site_adp_type
_atom_site_occupancy
_atom_site_symmetry_multiplicity
_atom_site_calc_flag
_atom_site_refinement_flags
Pt Pt -0.138951(7) 0.573091(10) -0.086339(9) 0.02125(8) Uani 1 1 d .
P P -0.17624(5) 0.43243(7) -0.06633(7) 0.0194(2) Uani 1 1 d .
O1 O -0.04256(18) 0.5308(3) -0.1815(3) 0.0550(10) Uani 1 1 d .
C1 C -0.11633(18) 0.7042(3) -0.0974(2) 0.0236(9) Uani 1 1 d .
C2 C -0.10186(18) 0.7786(3) -0.1135(2) 0.0250(9) Uani 1 1 d .
C3 C -0.08535(18) 0.8669(3) -0.1388(3) 0.0239(9) Uani 1 1 d .
C4 C -0.1205(2) 0.9112(3) -0.2059(3) 0.0311(10) Uani 1 1 d .
H4A H -0.1549 0.8823 -0.2351 0.037 Uiso 1 1 calc R
C5 C -0.1061(2) 0.9981(3) -0.2316(3) 0.0354(11) Uani 1 1 d .
H5A H -0.1022 0.9940 -0.2917 0.043 Uiso 1 1 calc R
H5B H -0.1396 1.0386 -0.2295 0.043 Uiso 1 1 calc R
C6 C -0.0564(2) 1.0402(3) -0.1872(3) 0.0384(11) Uani 1 1 d .
H6A H -0.0470 1.0999 -0.2024 0.046 Uiso 1 1 calc R
C7 C -0.0206(2) 0.9968(3) -0.1218(3) 0.0387(11) Uani 1 1 d .
H7A H 0.0138 1.0258 -0.0929 0.046 Uiso 1 1 calc R
C8 C -0.0346(2) 0.9098(3) -0.0974(3) 0.0318(10) Uani 1 1 d .
H8A H -0.0095 0.8798 -0.0523 0.038 Uiso 1 1 calc R
C9 C -0.0793(2) 0.5420(3) -0.1462(3) 0.0317(10) Uani 1 1 d .
C10 C -0.24853(18) 0.4603(3) -0.0496(2) 0.0219(8) Uani 1 1 d .
C11 C -0.25477(19) 0.5512(3) -0.0279(2) 0.0225(9) Uani 1 1 d .
C12 C -0.3085(2) 0.5776(3) -0.0110(3) 0.0299(10) Uani 1 1 d .
H12A H -0.3140 0.6386 0.0049 0.036 Uiso 1 1 calc R
C13 C -0.35410(19) 0.5165(3) -0.0172(3) 0.0332(10) Uani 1 1 d .
H13A H -0.3903 0.5360 -0.0051 0.040 Uiso 1 1 calc R
C14 C -0.3477(2) 0.4271(3) -0.0409(3) 0.0294(10) Uani 1 1 d .
H14A H -0.3795 0.3859 -0.0463 0.035 Uiso 1 1 calc R
C15 C -0.29451(19) 0.3988(3) -0.0566(3) 0.0254(9) Uani 1 1 d .
H15A H -0.2893 0.3375 -0.0720 0.030 Uiso 1 1 calc R
C16 C -0.20444(19) 0.6159(3) -0.0229(3) 0.0265(9) Uani 1 1 d .
H16A H -0.1868 0.6258 0.0375 0.032 Uiso 1 1 calc R
H16B H -0.2197 0.6750 -0.0468 0.032 Uiso 1 1 calc R
C17 C -0.13972(17) 0.3753(3) 0.0304(2) 0.0207(8) Uani 1 1 d .
C18 C -0.08156(18) 0.3466(3) 0.0412(3) 0.0244(9) Uani 1 1 d .
C19 C -0.05637(19) 0.3045(3) 0.1170(3) 0.0276(9) Uani 1 1 d .
H19A H -0.0171 0.2845 0.1247 0.033 Uiso 1 1 calc R
C20 C -0.0868(2) 0.2911(3) 0.1809(3) 0.0294(10) Uani 1 1 d .
H20A H -0.0685 0.2624 0.2320 0.035 Uiso 1 1 calc R
C21 C -0.1445(2) 0.3197(3) 0.1706(3) 0.0282(9) Uani 1 1 d .
H21A H -0.1658 0.3106 0.2145 0.034 Uiso 1 1 calc R
C22 C -0.17033(18) 0.3613(3) 0.0956(2) 0.0232(8) Uani 1 1 d .
H22A H -0.2097 0.3808 0.0884 0.028 Uiso 1 1 calc R
C23 C -0.04425(19) 0.3621(3) -0.0250(3) 0.0334(10) Uani 1 1 d .
H23A H -0.0056 0.3354 -0.0054 0.050 Uiso 1 1 calc R
H23B H -0.0403 0.4274 -0.0339 0.050 Uiso 1 1 calc R
H23C H -0.0628 0.3334 -0.0784 0.050 Uiso 1 1 calc R
C24 C -0.18827(17) 0.3449(3) -0.1482(2) 0.0213(8) Uani 1 1 d .
C25 C -0.21319(17) 0.3664(3) -0.2330(2) 0.0227(9) Uani 1 1 d .
C26 C -0.22644(18) 0.2955(3) -0.2904(3) 0.0253(9) Uani 1 1 d .
H26A H -0.2436 0.3089 -0.3475 0.030 Uiso 1 1 calc R
C27 C -0.21533(19) 0.2055(3) -0.2667(3) 0.0288(9) Uani 1 1 d .
H27A H -0.2245 0.1584 -0.3074 0.035 Uiso 1 1 calc R
C28 C -0.19079(19) 0.1849(3) -0.1835(3) 0.0274(9) Uani 1 1 d .
H28A H -0.1831 0.1236 -0.1668 0.033 Uiso 1 1 calc R
C29 C -0.17755(18) 0.2539(3) -0.1248(3) 0.0230(9) Uani 1 1 d .
H29A H -0.1609 0.2395 -0.0677 0.028 Uiso 1 1 calc R
C30 C -0.2268(2) 0.4623(3) -0.2631(3) 0.0288(9) Uani 1 1 d .
H30A H -0.2439 0.4618 -0.3238 0.043 Uiso 1 1 calc R
H30B H -0.1908 0.4982 -0.2535 0.043 Uiso 1 1 calc R
H30C H -0.2545 0.4893 -0.2317 0.043 Uiso 1 1 calc R
O2 O -0.0653(2) 0.2917(4) -0.2306(3) 0.0858(16) Uani 1 1 d .
C31 C -0.0708(3) 0.3018(5) -0.3084(4) 0.0592(17) Uani 1 1 d .
C32 C -0.0733(4) 0.2265(5) -0.3657(4) 0.074(2) Uani 1 1 d .
H32A H -0.0718 0.1696 -0.3340 0.112 Uiso 1 1 calc R
H32B H -0.0400 0.2294 -0.3945 0.112 Uiso 1 1 calc R
H32C H -0.1096 0.2292 -0.4079 0.112 Uiso 1 1 calc R
C33 C -0.0734(3) 0.3943(6) -0.3452(4) 0.0705(19) Uani 1 1 d .
H33A H -0.0715 0.4393 -0.2999 0.106 Uiso 1 1 calc R
H33B H -0.1099 0.4017 -0.3863 0.106 Uiso 1 1 calc R
H33C H -0.0404 0.4031 -0.3737 0.106 Uiso 1 1 calc R

loop_
_atom_site_aniso_label
_atom_site_aniso_U_11
_atom_site_aniso_U_22
_atom_site_aniso_U_33
_atom_site_aniso_U_23
_atom_site_aniso_U_13
_atom_site_aniso_U_12
Pt 0.02455(11) 0.01920(11) 0.01965(11) 0.00118(6) 0.00344(7) -0.00202(6)
P 0.0208(5) 0.0187(5) 0.0190(5) 0.0007(4) 0.0048(4) 0.0009(4)
O1 0.054(2) 0.049(2) 0.073(3) 0.012(2) 0.037(2) 0.0050(19)
C1 0.023(2) 0.028(2) 0.0182(19) 0.0029(17) 0.0018(16) -0.0015(18)
C2 0.021(2) 0.030(2) 0.022(2) -0.0023(18) 0.0007(16) 0.0006(18)
C3 0.027(2) 0.023(2) 0.025(2) -0.0022(17) 0.0099(17) 0.0003(17)
C4 0.041(3) 0.022(2) 0.031(2) 0.0012(18) 0.009(2) -0.001(2)
C5 0.043(3) 0.025(2) 0.042(3) 0.002(2) 0.016(2) 0.005(2)
C6 0.040(3) 0.028(2) 0.051(3) 0.002(2) 0.017(2) -0.006(2)
C7 0.033(3) 0.036(3) 0.047(3) -0.002(2) 0.008(2) -0.011(2)
C8 0.030(3) 0.030(2) 0.034(3) 0.001(2) 0.004(2) -0.0017(19)
C9 0.036(3) 0.026(2) 0.037(3) 0.003(2) 0.016(2) -0.001(2)
C10 0.024(2) 0.024(2) 0.0174(19) 0.0012(16) 0.0031(16) 0.0037(17)
C11 0.026(2) 0.025(2) 0.0156(19) -0.0012(16) 0.0016(16) 0.0031(17)
C12 0.035(3) 0.029(2) 0.024(2) -0.0059(17) 0.0023(19) 0.0076(19)
C13 0.021(2) 0.048(3) 0.031(2) -0.004(2) 0.0051(18) 0.008(2)
C14 0.024(2) 0.040(3) 0.023(2) -0.0019(18) 0.0028(18) -0.0054(19)
C15 0.028(2) 0.024(2) 0.025(2) 0.0017(17) 0.0054(17) 0.0000(18)
C16 0.032(2) 0.024(2) 0.024(2) -0.0044(17) 0.0064(17) 0.0040(18)
C17 0.023(2) 0.018(2) 0.0197(19) -0.0017(16) 0.0002(15) -0.0008(16)
C18 0.025(2) 0.023(2) 0.024(2) -0.0020(17) 0.0031(17) -0.0032(17)
C19 0.025(2) 0.027(2) 0.029(2) 0.0006(18) 0.0015(18) 0.0016(18)
C20 0.036(3) 0.029(2) 0.021(2) 0.0063(18) -0.0008(18) -0.004(2)
C21 0.036(3) 0.027(2) 0.023(2) -0.0002(17) 0.0092(18) -0.0026(19)
C22 0.025(2) 0.024(2) 0.022(2) -0.0034(17) 0.0075(16) -0.0013(17)
C23 0.026(2) 0.043(3) 0.032(2) 0.008(2) 0.0084(19) 0.003(2)
C24 0.019(2) 0.022(2) 0.024(2) -0.0002(16) 0.0062(16) 0.0007(16)
C25 0.020(2) 0.027(2) 0.022(2) 0.0024(17) 0.0073(16) -0.0014(17)
C26 0.028(2) 0.031(2) 0.0167(19) 0.0003(17) 0.0026(16) -0.0019(18)
C27 0.034(2) 0.026(2) 0.028(2) -0.0072(18) 0.0087(18) -0.0032(19)
C28 0.031(2) 0.022(2) 0.030(2) 0.0009(17) 0.0081(18) 0.0027(18)
C29 0.026(2) 0.022(2) 0.022(2) 0.0014(16) 0.0065(17) 0.0013(17)
C30 0.033(2) 0.028(2) 0.023(2) 0.0040(18) -0.0006(18) -0.0005(19)
O2 0.074(3) 0.140(5) 0.043(3) 0.006(3) 0.011(2) -0.005(3)
C31 0.039(3) 0.090(5) 0.047(3) 0.010(3) 0.004(3) -0.010(3)
C32 0.104(6) 0.075(5) 0.040(3) 0.007(3) 0.005(3) -0.024(4)
C33 0.064(4) 0.097(5) 0.048(4) -0.008(4) 0.005(3) -0.023(4)

loop_
_atom_type_symbol
_atom_type_description
_atom_type_scat_dispersion_real
_atom_type_scat_dispersion_imag
_atom_type_scat_source
C C 0.0033 0.0016 'International Tables Vol C Tables 4.2.6.8 and 6.1.1.4'
H H 0.0000 0.0000 'International Tables Vol C Tables 4.2.6.8 and 6.1.1.4'
O O 0.0106 0.0060 'International Tables Vol C Tables 4.2.6.8 and 6.1.1.4'
P P 0.1023 0.0942 'International Tables Vol C Tables 4.2.6.8 and 6.1.1.4'
Pt Pt -1.7033 8.3905 'International Tables Vol C Tables 4.2.6.8 and 6.1.1.4'

loop_
_geom_angle_atom_site_label_1
_geom_angle_atom_site_label_2
_geom_angle_atom_site_label_3
_geom_angle
C9 Pt C1 87.39(18)
C9 Pt C16 176.37(17)
C1 Pt C16 89.10(17)
C9 Pt P 100.97(14)
C1 Pt P 171.53(12)
C16 Pt P 82.51(12)
C10 P C24 104.43(19)
C10 P C17 105.89(18)
C24 P C17 105.63(18)
C10 P Pt 101.99(14)
C24 P Pt 123.13(13)
C17 P Pt 114.04(13)
C2 C1 Pt 172.0(4)
C1 C2 C3 176.2(4)
C4 C3 C8 118.6(4)
C4 C3 C2 119.7(4)
C8 C3 C2 121.7(4)
C3 C4 C5 121.2(5)
C6 C5 C4 118.7(5)
C7 C6 C5 120.9(5)
C6 C7 C8 120.2(5)
C3 C8 C7 120.4(4)
O1 C9 Pt 174.4(4)
C15 C10 C11 121.7(4)
C15 C10 P 124.7(3)
C11 C10 P 113.6(3)
C12 C11 C10 117.3(4)
C12 C11 C16 122.7(4)
C10 C11 C16 120.1(4)
C13 C12 C11 121.1(4)
C12 C13 C14 121.0(4)
C15 C14 C13 119.0(4)
C14 C15 C10 119.8(4)
C11 C16 Pt 115.0(3)
C22 C17 C18 119.3(4)
C22 C17 P 119.0(3)
C18 C17 P 121.7(3)
C19 C18 C17 118.6(4)
C19 C18 C23 118.5(4)
C17 C18 C23 122.9(4)
C20 C19 C18 121.8(4)
C19 C20 C21 119.9(4)
C22 C21 C20 119.1(4)
C21 C22 C17 121.3(4)
C29 C24 C25 119.5(4)
C29 C24 P 119.2(3)
C25 C24 P 121.0(3)
C26 C25 C24 118.1(4)
C26 C25 C30 119.0(4)
C24 C25 C30 122.9(4)
C25 C26 C27 122.0(4)
C28 C27 C26 119.6(4)
C29 C28 C27 119.7(4)
C28 C29 C24 121.1(4)
O2 C31 C32 122.6(7)
O2 C31 C33 120.0(7)
C32 C31 C33 117.4(5)

loop_
_geom_bond_atom_site_label_1
_geom_bond_atom_site_label_2
_geom_bond_distance
Pt C9 1.899(5)
Pt C1 2.020(4)
Pt C16 2.096(4)
Pt P 2.2960(10)
P C10 1.811(4)
P C24 1.826(4)
P C17 1.829(4)
O1 C9 1.130(6)
C1 C2 1.192(6)
C2 C3 1.438(6)
C3 C4 1.387(6)
C3 C8 1.395(6)
C4 C5 1.407(6)
C5 C6 1.387(7)
C6 C7 1.370(7)
C7 C8 1.398(7)
C10 C15 1.395(6)
C10 C11 1.400(6)
C11 C12 1.393(6)
C11 C16 1.505(6)
C12 C13 1.385(7)
C13 C14 1.387(6)
C14 C15 1.383(6)
C17 C22 1.396(5)
C17 C18 1.403(6)
C18 C19 1.393(6)
C18 C23 1.520(6)
C19 C20 1.373(6)
C20 C21 1.394(6)
C21 C22 1.383(6)
C24 C29 1.402(6)
C24 C25 1.412(6)
C25 C26 1.389(6)
C25 C30 1.508(6)
C26 C27 1.391(6)
C27 C28 1.384(6)
C28 C29 1.382(6)
O2 C31 1.242(7)
C31 C32 1.436(9)
C31 C33 1.484(10)
